data_7221775
loop_
_publ_author_name
'Sun, Yue'
'Yan, Meng-Qi'
'Liu, Yan'
'Lian, Ze-Yu'
'Meng, Tong'
'chen, Jian'
'Liu, Shenghua'
'Yu, Guang-Ao'

_publ_section_title
;
 Phenylphosphinacalix[3]trifuran: synthesis, coordination and application
 in the Suzuki-Miyaura cross-coupling reaction in water
;
_journal_name_full 'RSC Adv.'
_journal_paper_doi 10.1039/C5RA11778J
_journal_year 2015
_chemical_formula_sum 'C62 H44 Cl10 O6 P6 Pd2'
_chemical_formula_weight 1638.09
_chemical_name_systematic
;
?
;
_space_group_IT_number 11
_symmetry_cell_setting monoclinic
_symmetry_space_group_name_Hall '-P 2yb'
_symmetry_space_group_name_H-M 'P 1 21/m 1'
_atom_sites_solution_hydrogens geom
_atom_sites_solution_primary direct
_atom_sites_solution_secondary difmap
_audit_creation_method SHELXL-97
_audit_update_record
;
2012-12-03 deposited with the CCDC.
2015-08-10 downloaded from the CCDC.
;
_cell_angle_alpha 90.00
_cell_angle_beta 92.581(4)
_cell_angle_gamma 90.00
_cell_formula_units_Z 2
_cell_length_a 9.319(2)
_cell_length_b 19.982(4)
_cell_length_c 18.209(4)
_cell_measurement_reflns_used 7059
_cell_measurement_temperature 298(2)
_cell_measurement_theta_max 23.51
_cell_measurement_theta_min 2.24
_cell_volume 3387.3(12)
_computing_cell_refinement 'Bruker SAINT'
_computing_data_collection 'Bruker APEX2'
_computing_data_reduction 'Bruker SAINT'
_computing_molecular_graphics 'Bruker SHELXTL'
_computing_publication_material 'Bruker SHELXTL'
_computing_structure_refinement 'SHELXL-97 (Sheldrick, 2008)'
_computing_structure_solution 'SHELXS-97 (Sheldrick, 2008)'
_diffrn_ambient_temperature 298(2)
_diffrn_measured_fraction_theta_full 0.976
_diffrn_measured_fraction_theta_max 0.976
_diffrn_measurement_device_type 'Bruker APEX-II CCD'
_diffrn_measurement_method '\f and \w scans'
_diffrn_radiation_monochromator graphite
_diffrn_radiation_source 'fine-focus sealed tube'
_diffrn_radiation_type MoK\a
_diffrn_radiation_wavelength 0.71073
_diffrn_reflns_av_R_equivalents 0.0506
_diffrn_reflns_av_sigmaI/netI 0.0478
_diffrn_reflns_limit_h_max 10
_diffrn_reflns_limit_h_min -10
_diffrn_reflns_limit_k_max 22
_diffrn_reflns_limit_k_min -22
_diffrn_reflns_limit_l_max 20
_diffrn_reflns_limit_l_min -19
_diffrn_reflns_number 20365
_diffrn_reflns_theta_full 23.71
_diffrn_reflns_theta_max 23.71
_diffrn_reflns_theta_min 1.02
_exptl_absorpt_coefficient_mu 1.116
_exptl_absorpt_correction_T_max 0.8966
_exptl_absorpt_correction_T_min 0.8778
_exptl_absorpt_correction_type none
_exptl_crystal_density_diffrn 1.606
_exptl_crystal_density_method 'not measured'
_exptl_crystal_F_000 1632
_exptl_crystal_size_max 0.12
_exptl_crystal_size_mid 0.10
_exptl_crystal_size_min 0.10
_refine_diff_density_max 2.594
_refine_diff_density_min -1.403
_refine_diff_density_rms 0.186
_refine_ls_extinction_method none
_refine_ls_goodness_of_fit_ref 1.113
_refine_ls_hydrogen_treatment constr
_refine_ls_matrix_type full
_refine_ls_number_parameters 383
_refine_ls_number_reflns 5188
_refine_ls_number_restraints 1
_refine_ls_restrained_S_all 1.113
_refine_ls_R_factor_all 0.1176
_refine_ls_R_factor_gt 0.1030
_refine_ls_shift/su_max 0.000
_refine_ls_shift/su_mean 0.000
_refine_ls_structure_factor_coef Fsqd
_refine_ls_weighting_details 'calc w=1/[\s^2^(Fo^2^)+(0.0564P)^2^+115.4151P] where P=(Fo^2^+2Fc^2^)/3'
_refine_ls_weighting_scheme calc
_refine_ls_wR_factor_gt 0.2645
_refine_ls_wR_factor_ref 0.2747
_reflns_number_gt 4388
_reflns_number_total 5188
_reflns_threshold_expression >2sigma(I)
_cod_data_source_file c5ra11778j2.cif
_cod_data_source_block mo_120715h_0m
_cod_depositor_comments
;
The following automatic conversions were performed:

'_symmetry_cell_setting' value 'Monoclinic' changed to 'monoclinic'
according to
/usr/data/users/saulius/crontab/automatic-downloads/rss-feeds/RSC/lib/dictionaries/cif_core.dic
dictionary named 'cif_core.dic' version 2.4.2 from 2011-04-26.

Automatic conversion script
Id: cif_fix_values 3271 2015-04-21 07:52:19Z andrius 
;
_cod_original_cell_volume 3387.4(13)
_cod_original_sg_symbol_H-M P2(1)/m
_cod_database_code 7221775

loop_
_symmetry_equiv_pos_as_xyz
'x, y, z'
'-x, y+1/2, -z'
'-x, -y, -z'
'x, -y-1/2, z'

loop_
_atom_site_label
_atom_site_type_symbol
_atom_site_fract_x
_atom_site_fract_y
_atom_site_fract_z
_atom_site_U_iso_or_equiv
_atom_site_adp_type
_atom_site_occupancy
_atom_site_symmetry_multiplicity
_atom_site_calc_flag
_atom_site_refinement_flags
Pd1 Pd 0.11163(12) 0.45089(5) 0.78561(6) 0.0328(3) Uani 1 1 d .
Cl1 Cl -0.0288(5) 0.5303(2) 0.7216(3) 0.0607(12) Uani 1 1 d .
Cl2 Cl 0.1453(5) 0.52636(19) 0.8815(2) 0.0552(11) Uani 1 1 d .
P1 P -0.3679(7) 0.2500 0.5502(4) 0.0578(18) Uani 1 2 d S
P2 P 0.0770(4) 0.38793(18) 0.6831(2) 0.0355(9) Uani 1 1 d .
P3 P 0.2629(4) 0.38754(17) 0.8565(2) 0.0310(8) Uani 1 1 d .
P4 P 0.2407(8) 0.2500 1.1147(3) 0.0510(16) Uani 1 2 d S
O1 O -0.1416(11) 0.3216(5) 0.6118(6) 0.042(3) Uani 1 1 d .
O2 O 0.0826(15) 0.2500 0.6990(7) 0.035(3) Uani 1 2 d S
O3 O 0.2429(13) 0.2500 0.8462(8) 0.031(3) Uani 1 2 d S
O4 O 0.2661(11) 0.3223(5) 0.9871(5) 0.042(3) Uani 1 1 d .
C1 C -0.258(3) 0.2500 0.4704(17) 0.072(8) Uani 1 2 d SD
C2 C -0.221(3) 0.3084(14) 0.4355(14) 0.102(9) Uani 1 1 d D
H2 H -0.2424 0.3492 0.4570 0.123 Uiso 1 1 calc R
C3 C -0.152(3) 0.309(2) 0.3697(15) 0.140(14) Uani 1 1 d D
H3 H -0.1310 0.3492 0.3480 0.168 Uiso 1 1 calc R
C4 C -0.115(5) 0.2500 0.335(2) 0.15(2) Uani 1 2 d SD
H4 H -0.0667 0.2500 0.2916 0.175 Uiso 1 2 calc SR
C5 C -0.2890(16) 0.3178(8) 0.6036(9) 0.045(4) Uani 1 1 d .
C6 C -0.3476(19) 0.3661(10) 0.6443(10) 0.060(5) Uani 1 1 d .
H6 H -0.4450 0.3756 0.6466 0.072 Uiso 1 1 calc R
C7 C -0.2348(17) 0.3997(9) 0.6826(9) 0.048(4) Uani 1 1 d .
H7 H -0.2446 0.4340 0.7166 0.058 Uiso 1 1 calc R
C8 C -0.1089(16) 0.3734(8) 0.6612(8) 0.041(4) Uani 1 1 d .
C9 C 0.1482(15) 0.3052(7) 0.6689(7) 0.034(3) Uani 1 1 d .
C10 C 0.2525(16) 0.2857(7) 0.6273(9) 0.041(4) Uani 1 1 d .
H10 H 0.3146 0.3134 0.6026 0.049 Uiso 1 1 calc R
C11 C 0.1489(13) 0.4286(6) 0.6038(6) 0.049(4) Uani 1 1 d G
C12 C 0.0989(13) 0.4121(6) 0.5330(7) 0.070(5) Uani 1 1 d G
H12 H 0.0251 0.3811 0.5260 0.083 Uiso 1 1 calc R
C13 C 0.1592(17) 0.4420(8) 0.4728(5) 0.094(8) Uani 1 1 d G
H13 H 0.1257 0.4310 0.4254 0.112 Uiso 1 1 calc R
C14 C 0.2694(17) 0.4884(8) 0.4833(7) 0.097(8) Uani 1 1 d G
H14 H 0.3097 0.5083 0.4430 0.116 Uiso 1 1 calc R
C15 C 0.3194(14) 0.5048(7) 0.5541(9) 0.093(7) Uani 1 1 d G
H15 H 0.3931 0.5358 0.5611 0.111 Uiso 1 1 calc R
C16 C 0.2591(14) 0.4749(7) 0.6143(6) 0.072(6) Uani 1 1 d G
H16 H 0.2925 0.4859 0.6617 0.086 Uiso 1 1 calc R
C17 C 0.3229(15) 0.3045(6) 0.8305(7) 0.030(3) Uani 1 1 d .
C18 C 0.4507(15) 0.2847(7) 0.8054(9) 0.040(4) Uani 1 1 d .
H18 H 0.5245 0.3124 0.7909 0.048 Uiso 1 1 calc R
C19 C 0.4350(9) 0.4302(5) 0.8693(6) 0.042(4) Uani 1 1 d G
C20 C 0.4789(12) 0.4749(6) 0.8162(6) 0.062(5) Uani 1 1 d G
H20 H 0.4197 0.4834 0.7748 0.074 Uiso 1 1 calc R
C21 C 0.6111(14) 0.5067(6) 0.8251(8) 0.075(6) Uani 1 1 d G
H21 H 0.6404 0.5366 0.7896 0.089 Uiso 1 1 calc R
C22 C 0.6994(10) 0.4939(7) 0.8871(9) 0.081(7) Uani 1 1 d G
H22 H 0.7879 0.5153 0.8930 0.098 Uiso 1 1 calc R
C23 C 0.6556(12) 0.4493(8) 0.9401(7) 0.089(8) Uani 1 1 d G
H23 H 0.7147 0.4407 0.9816 0.107 Uiso 1 1 calc R
C24 C 0.5234(13) 0.4174(6) 0.9312(6) 0.073(6) Uani 1 1 d G
H24 H 0.4940 0.3875 0.9667 0.087 Uiso 1 1 calc R
C25 C 0.1975(17) 0.3711(8) 0.9450(9) 0.042(4) Uani 1 1 d .
C26 C 0.0841(19) 0.3927(8) 0.9821(10) 0.055(5) Uani 1 1 d .
H26 H 0.0165 0.4241 0.9655 0.066 Uiso 1 1 calc R
C27 C 0.086(2) 0.3601(9) 1.0491(10) 0.058(5) Uani 1 1 d .
H27 H 0.0216 0.3665 1.0862 0.069 Uiso 1 1 calc R
C28 C 0.1964(19) 0.3177(8) 1.0506(9) 0.050(4) Uani 1 1 d .
C29 C 0.435(3) 0.2500 1.1193(10) 0.046(6) Uani 1 2 d S
C30 C 0.512(2) 0.3092(10) 1.1282(10) 0.066(5) Uani 1 1 d .
H30 H 0.4632 0.3499 1.1248 0.079 Uiso 1 1 calc R
C31 C 0.659(3) 0.3088(12) 1.1420(12) 0.085(7) Uani 1 1 d .
H31 H 0.7077 0.3493 1.1465 0.102 Uiso 1 1 calc R
C32 C 0.736(4) 0.2500 1.1494(17) 0.082(9) Uani 1 2 d S
H32 H 0.8349 0.2500 1.1589 0.099 Uiso 1 2 calc SR
C1S C 0.877(3) 0.2500 0.8926(14) 0.068(8) Uani 1 2 d S
H1S H 0.9759 0.2500 0.9126 0.082 Uiso 1 2 d SR
Cl3 Cl 0.7657(14) 0.2500 0.9663(5) 0.118(4) Uani 1 2 d S
Cl4 Cl 0.8536(7) 0.3207(3) 0.8391(4) 0.099(2) Uani 1 1 d .
C2S C 0.37(4) 0.2500 0.36(2) 0.6(2) Uani 1 2 d S
H2S H 0.4739 0.2500 0.3800 0.668 Uiso 1 2 d SR
Cl5 Cl 0.263(6) 0.2500 0.437(3) 0.40(3) Uani 1 2 d S
Cl6 Cl 0.349(8) 0.323(4) 0.312(5) 0.63(4) Uani 1 1 d .

loop_
_atom_site_aniso_label
_atom_site_aniso_U_11
_atom_site_aniso_U_22
_atom_site_aniso_U_33
_atom_site_aniso_U_23
_atom_site_aniso_U_13
_atom_site_aniso_U_12
Pd1 0.0370(6) 0.0207(5) 0.0408(6) 0.0014(5) 0.0011(5) 0.0036(4)
Cl1 0.077(3) 0.037(2) 0.068(3) 0.013(2) -0.001(2) 0.016(2)
Cl2 0.074(3) 0.0302(19) 0.061(3) -0.0155(18) 0.000(2) 0.0095(19)
P1 0.041(4) 0.062(4) 0.068(4) 0.000 -0.019(3) 0.000
P2 0.040(2) 0.0309(19) 0.035(2) 0.0045(16) 0.0026(17) -0.0006(16)
P3 0.0306(19) 0.0231(17) 0.039(2) -0.0021(15) -0.0017(16) 0.0009(14)
P4 0.079(5) 0.047(4) 0.028(3) 0.000 0.015(3) 0.000
O1 0.038(6) 0.044(6) 0.044(6) -0.008(5) -0.005(5) 0.001(5)
O2 0.046(8) 0.026(7) 0.035(7) 0.000 0.004(6) 0.000
O3 0.022(7) 0.022(7) 0.051(8) 0.000 0.006(6) 0.000
O4 0.049(6) 0.047(6) 0.030(5) 0.005(5) 0.015(5) 0.012(5)
C1 0.07(2) 0.08(2) 0.066(19) 0.000 -0.024(15) 0.000
C2 0.14(2) 0.092(19) 0.074(17) 0.017(14) -0.021(16) -0.010(17)
C3 0.19(4) 0.17(4) 0.056(18) -0.007(19) 0.01(2) -0.05(3)
C4 0.11(3) 0.29(8) 0.04(2) 0.000 0.02(2) 0.000
C5 0.033(8) 0.046(10) 0.056(10) 0.009(8) -0.003(7) 0.002(7)
C6 0.044(10) 0.068(12) 0.068(12) 0.001(10) -0.006(9) 0.015(9)
C7 0.045(10) 0.049(10) 0.052(10) 0.002(8) 0.017(8) 0.002(8)
C8 0.036(8) 0.042(9) 0.045(9) 0.011(7) 0.015(7) 0.008(7)
C9 0.035(8) 0.038(8) 0.028(7) 0.001(6) 0.003(6) -0.007(6)
C10 0.032(8) 0.038(8) 0.052(9) 0.002(7) 0.009(7) -0.003(7)
C11 0.053(10) 0.041(9) 0.054(10) 0.019(8) 0.015(8) 0.007(8)
C12 0.071(13) 0.079(14) 0.060(12) 0.012(11) 0.015(10) -0.002(11)
C13 0.098(19) 0.10(2) 0.081(17) 0.014(15) 0.007(14) 0.006(16)
C14 0.10(2) 0.10(2) 0.092(19) 0.016(16) 0.028(15) 0.000(16)
C15 0.090(18) 0.089(18) 0.100(19) 0.013(15) 0.013(15) -0.006(14)
C16 0.074(14) 0.072(14) 0.070(13) 0.009(11) 0.005(11) -0.003(11)
C17 0.037(8) 0.020(6) 0.031(7) 0.009(6) -0.001(6) -0.003(6)
C18 0.029(8) 0.030(7) 0.062(10) 0.004(7) 0.017(7) -0.004(6)
C19 0.027(8) 0.037(8) 0.063(10) -0.004(7) 0.006(7) -0.002(6)
C20 0.054(11) 0.057(11) 0.075(13) 0.008(10) 0.016(10) -0.008(9)
C21 0.072(14) 0.041(10) 0.114(18) -0.009(11) 0.031(13) -0.024(10)
C22 0.050(12) 0.078(15) 0.12(2) -0.039(14) 0.016(13) -0.019(11)
C23 0.062(14) 0.12(2) 0.085(16) -0.033(15) -0.024(12) -0.015(14)
C24 0.055(12) 0.098(16) 0.063(12) -0.005(11) -0.019(10) -0.009(11)
C25 0.041(9) 0.035(8) 0.050(9) -0.004(7) 0.002(7) 0.011(7)
C26 0.056(11) 0.039(9) 0.072(12) 0.004(9) 0.018(9) 0.012(8)
C27 0.066(12) 0.055(11) 0.054(11) -0.003(9) 0.030(9) 0.015(9)
C28 0.055(10) 0.046(10) 0.050(10) -0.005(8) 0.016(8) 0.005(8)
C29 0.091(19) 0.032(12) 0.016(10) 0.000 -0.002(10) 0.000
C30 0.094(16) 0.048(11) 0.057(12) -0.004(9) 0.011(11) -0.011(11)
C31 0.12(2) 0.078(15) 0.058(13) -0.004(11) -0.007(13) -0.022(15)
C32 0.09(2) 0.08(2) 0.07(2) 0.000 0.006(18) 0.000
C1S 0.09(2) 0.073(19) 0.046(15) 0.000 0.000(14) 0.000
Cl3 0.169(11) 0.120(8) 0.070(6) 0.000 0.055(6) 0.000
Cl4 0.094(4) 0.095(5) 0.109(5) 0.037(4) 0.003(4) -0.016(4)
C2S 0.6(5) 0.6(7) 0.6(7) 0.000 0.0(4) 0.000
Cl5 0.41(7) 0.41(6) 0.40(7) 0.000 0.02(5) 0.000
Cl6 0.64(9) 0.63(13) 0.63(11) 0.00(8) 0.04(7) -0.01(9)

loop_
_atom_type_symbol
_atom_type_description
_atom_type_scat_dispersion_real
_atom_type_scat_dispersion_imag
_atom_type_scat_source
C C 0.0033 0.0016 'International Tables Vol C Tables 4.2.6.8 and 6.1.1.4'
H H 0.0000 0.0000 'International Tables Vol C Tables 4.2.6.8 and 6.1.1.4'
O O 0.0106 0.0060 'International Tables Vol C Tables 4.2.6.8 and 6.1.1.4'
Cl Cl 0.1484 0.1585 'International Tables Vol C Tables 4.2.6.8 and 6.1.1.4'
P P 0.1023 0.0942 'International Tables Vol C Tables 4.2.6.8 and 6.1.1.4'
Pd Pd -0.9988 1.0072 'International Tables Vol C Tables 4.2.6.8 and 6.1.1.4'

loop_
_geom_angle_atom_site_label_1
_geom_angle_atom_site_label_2
_geom_angle_atom_site_label_3
_geom_angle
_geom_angle_site_symmetry_1
_geom_angle_site_symmetry_3
P3 Pd1 P2 102.84(14) . .
P3 Pd1 Cl2 82.78(15) . .
P2 Pd1 Cl2 173.19(15) . .
P3 Pd1 Cl1 171.28(16) . .
P2 Pd1 Cl1 84.85(16) . .
Cl2 Pd1 Cl1 89.28(16) . .
C5 P1 C5 97.3(10) . 4_565
C5 P1 C1 101.6(8) . .
C5 P1 C1 101.6(8) 4_565 .
C8 P2 C9 100.3(7) . .
C8 P2 C11 106.6(6) . .
C9 P2 C11 98.3(6) . .
C8 P2 Pd1 112.1(5) . .
C9 P2 Pd1 126.0(5) . .
C11 P2 Pd1 111.4(4) . .
C25 P3 C17 100.9(6) . .
C25 P3 C19 107.8(7) . .
C17 P3 C19 100.4(6) . .
C25 P3 Pd1 113.0(5) . .
C17 P3 Pd1 123.6(5) . .
C19 P3 Pd1 109.5(4) . .
C29 P4 C28 103.1(7) . .
C29 P4 C28 103.1(7) . 4_565
C28 P4 C28 95.8(11) . 4_565
C5 O1 C8 107.4(12) . .
C9 O2 C9 105.4(15) 4_565 .
C17 O3 C17 106.7(14) 4_565 .
C28 O4 C25 107.1(12) . .
C2 C1 C2 115(4) . 4_565
C2 C1 P1 122.1(18) . .
C2 C1 P1 122.1(18) 4_565 .
C3 C2 C1 122(3) . .
C3 C2 H2 118.8 . .
C1 C2 H2 118.8 . .
C4 C3 C2 122(4) . .
C4 C3 H3 119.0 . .
C2 C3 H3 119.0 . .
C3 C4 C3 116(4) 4_565 .
C3 C4 H4 122.1 4_565 .
C3 C4 H4 122.1 . .
C6 C5 O1 109.1(15) . .
C6 C5 P1 132.0(13) . .
O1 C5 P1 118.8(12) . .
C5 C6 C7 107.6(15) . .
C5 C6 H6 126.2 . .
C7 C6 H6 126.2 . .
C8 C7 C6 108.0(16) . .
C8 C7 H7 126.0 . .
C6 C7 H7 126.0 . .
C7 C8 O1 107.8(14) . .
C7 C8 P2 135.7(14) . .
O1 C8 P2 116.5(10) . .
C10 C9 O2 110.1(13) . .
C10 C9 P2 129.7(11) . .
O2 C9 P2 120.0(10) . .
C9 C10 C10 107.2(9) . 4_565
C9 C10 H10 126.4 . .
C10 C10 H10 126.4 4_565 .
C12 C11 C16 120.0 . .
C12 C11 P2 120.8(8) . .
C16 C11 P2 119.1(8) . .
C11 C12 C13 120.0 . .
C11 C12 H12 120.0 . .
C13 C12 H12 120.0 . .
C12 C13 C14 120.0 . .
C12 C13 H13 120.0 . .
C14 C13 H13 120.0 . .
C15 C14 C13 120.0 . .
C15 C14 H14 120.0 . .
C13 C14 H14 120.0 . .
C14 C15 C16 120.0 . .
C14 C15 H15 120.0 . .
C16 C15 H15 120.0 . .
C15 C16 C11 120.0 . .
C15 C16 H16 120.0 . .
C11 C16 H16 120.0 . .
C18 C17 O3 109.7(12) . .
C18 C17 P3 129.7(11) . .
O3 C17 P3 119.9(10) . .
C17 C18 C18 107.0(8) . 4_565
C17 C18 H18 126.5 . .
C18 C18 H18 126.5 4_565 .
C20 C19 C24 120.0 . .
C20 C19 P3 119.7(7) . .
C24 C19 P3 120.3(7) . .
C21 C20 C19 120.0 . .
C21 C20 H20 120.0 . .
C19 C20 H20 120.0 . .
C20 C21 C22 120.0 . .
C20 C21 H21 120.0 . .
C22 C21 H21 120.0 . .
C23 C22 C21 120.0 . .
C23 C22 H22 120.0 . .
C21 C22 H22 120.0 . .
C24 C23 C22 120.0 . .
C24 C23 H23 120.0 . .
C22 C23 H23 120.0 . .
C23 C24 C19 120.0 . .
C23 C24 H24 120.0 . .
C19 C24 H24 120.0 . .
C26 C25 O4 107.6(14) . .
C26 C25 P3 134.6(13) . .
O4 C25 P3 117.6(10) . .
C25 C26 C27 108.3(15) . .
C25 C26 H26 125.9 . .
C27 C26 H26 125.9 . .
C28 C27 C26 107.1(15) . .
C28 C27 H27 126.4 . .
C26 C27 H27 126.4 . .
C27 C28 O4 109.8(15) . .
C27 C28 P4 129.5(13) . .
O4 C28 P4 119.7(12) . .
C30 C29 C30 117(3) 4_565 .
C30 C29 P4 121.0(14) 4_565 .
C30 C29 P4 120.9(14) . .
C31 C30 C29 121(2) . .
C31 C30 H30 119.4 . .
C29 C30 H30 119.4 . .
C32 C31 C30 122(3) . .
C32 C31 H31 119.0 . .
C30 C31 H31 119.0 . .
C31 C32 C31 117(4) . 4_565
C31 C32 H32 121.6 . .
C31 C32 H32 121.6 4_565 .
Cl4 C1S Cl4 110.0(16) 4_565 .
Cl4 C1S Cl3 112.0(12) 4_565 .
Cl4 C1S Cl3 112.0(12) . .
Cl4 C1S H1S 107.5 4_565 .
Cl4 C1S H1S 107.5 . .
Cl3 C1S H1S 107.4 . .
Cl6 C2S Cl6 114(10) 4_565 .
Cl6 C2S Cl5 111(10) 4_565 .
Cl6 C2S Cl5 111(10) . .
Cl6 C2S H2S 105.7 4_565 .
Cl6 C2S H2S 105.7 . .
Cl5 C2S H2S 106.0 . .

loop_
_geom_bond_atom_site_label_1
_geom_bond_atom_site_label_2
_geom_bond_distance
_geom_bond_site_symmetry_2
Pd1 P3 2.256(4) .
Pd1 P2 2.263(4) .
Pd1 Cl2 2.318(4) .
Pd1 Cl1 2.335(4) .
P1 C5 1.804(17) .
P1 C5 1.804(17) 4_565
P1 C1 1.81(3) .
P2 C8 1.783(16) .
P2 C9 1.805(15) .
P2 C11 1.810(10) .
P3 C25 1.780(16) .
P3 C17 1.821(14) .
P3 C19 1.822(8) .
P4 C29 1.81(3) .
P4 C28 1.822(18) .
P4 C28 1.822(18) 4_565
O1 C5 1.377(18) .
O1 C8 1.395(19) .
O2 C9 1.386(16) 4_565
O2 C9 1.386(16) .
O3 C17 1.357(15) 4_565
O3 C17 1.357(15) .
O4 C28 1.355(19) .
O4 C25 1.379(18) .
C1 C2 1.38(3) .
C1 C2 1.38(3) 4_565
C2 C3 1.38(4) .
C2 H2 0.9300 .
C3 C4 1.38(4) .
C3 H3 0.9300 .
C4 C3 1.38(4) 4_565
C4 H4 0.9300 .
C5 C6 1.35(2) .
C6 C7 1.41(2) .
C6 H6 0.9300 .
C7 C8 1.36(2) .
C7 H7 0.9300 .
C9 C10 1.32(2) .
C10 C10 1.43(3) 4_565
C10 H10 0.9300 .
C11 C12 1.3900 .
C11 C16 1.3900 .
C12 C13 1.3900 .
C12 H12 0.9300 .
C13 C14 1.3900 .
C13 H13 0.9300 .
C14 C15 1.3900 .
C14 H14 0.9300 .
C15 C16 1.3900 .
C15 H15 0.9300 .
C16 H16 0.9300 .
C17 C18 1.354(19) .
C18 C18 1.39(3) 4_565
C18 H18 0.9300 .
C19 C20 1.3900 .
C19 C24 1.3900 .
C20 C21 1.3900 .
C20 H20 0.9300 .
C21 C22 1.3900 .
C21 H21 0.9300 .
C22 C23 1.3900 .
C22 H22 0.9300 .
C23 C24 1.3900 .
C23 H23 0.9300 .
C24 H24 0.9300 .
C25 C26 1.35(2) .
C26 C27 1.38(2) .
C26 H26 0.9300 .
C27 C28 1.33(2) .
C27 H27 0.9300 .
C29 C30 1.39(2) 4_565
C29 C30 1.39(2) .
C30 C31 1.39(3) .
C30 H30 0.9300 .
C31 C32 1.38(3) .
C31 H31 0.9300 .
C32 C31 1.38(3) 4_565
C32 H32 0.9300 .
C1S Cl4 1.724(16) 4_565
C1S Cl4 1.724(16) .
C1S Cl3 1.73(3) .
C1S H1S 0.9800 .
C2S Cl6 1.7(2) 4_565
C2S Cl6 1.7(2) .
C2S Cl5 1.7(4) .
C2S H2S 1.0200 .

loop_
_geom_torsion_atom_site_label_1
_geom_torsion_atom_site_label_2
_geom_torsion_atom_site_label_3
_geom_torsion_atom_site_label_4
_geom_torsion
_geom_torsion_site_symmetry_1
_geom_torsion_site_symmetry_4
P3 Pd1 P2 C8 125.8(5) . .
Cl2 Pd1 P2 C8 -89.0(15) . .
Cl1 Pd1 P2 C8 -58.4(5) . .
P3 Pd1 P2 C9 3.6(6) . .
Cl2 Pd1 P2 C9 148.8(14) . .
Cl1 Pd1 P2 C9 179.4(6) . .
P3 Pd1 P2 C11 -114.9(5) . .
Cl2 Pd1 P2 C11 30.4(16) . .
Cl1 Pd1 P2 C11 60.9(5) . .
P2 Pd1 P3 C25 -125.1(6) . .
Cl2 Pd1 P3 C25 58.8(6) . .
Cl1 Pd1 P3 C25 83.4(13) . .
P2 Pd1 P3 C17 -3.2(6) . .
Cl2 Pd1 P3 C17 -179.3(6) . .
Cl1 Pd1 P3 C17 -154.7(11) . .
P2 Pd1 P3 C19 114.7(4) . .
Cl2 Pd1 P3 C19 -61.4(4) . .
Cl1 Pd1 P3 C19 -36.8(13) . .
C5 P1 C1 C2 -44(2) . .
C5 P1 C1 C2 -144(2) 4_565 .
C5 P1 C1 C2 144(2) . 4_565
C5 P1 C1 C2 44(2) 4_565 4_565
C2 C1 C2 C3 1(4) 4_565 .
P1 C1 C2 C3 -171.9(19) . .
C1 C2 C3 C4 -1(3) . .
C2 C3 C4 C3 1(5) . 4_565
C8 O1 C5 C6 1.7(18) . .
C8 O1 C5 P1 -173.7(11) . .
C5 P1 C5 C6 -116.0(16) 4_565 .
C1 P1 C5 C6 140.6(18) . .
C5 P1 C5 O1 58.3(16) 4_565 .
C1 P1 C5 O1 -45.2(14) . .
O1 C5 C6 C7 -3(2) . .
P1 C5 C6 C7 171.6(14) . .
C5 C6 C7 C8 3(2) . .
C6 C7 C8 O1 -2.2(18) . .
C6 C7 C8 P2 179.8(14) . .
C5 O1 C8 C7 0.4(16) . .
C5 O1 C8 P2 178.8(10) . .
C9 P2 C8 C7 150.2(17) . .
C11 P2 C8 C7 -107.8(17) . .
Pd1 P2 C8 C7 14.3(19) . .
C9 P2 C8 O1 -27.7(12) . .
C11 P2 C8 O1 74.3(12) . .
Pd1 P2 C8 O1 -163.6(9) . .
C9 O2 C9 C10 -4(2) 4_565 .
C9 O2 C9 P2 171.0(5) 4_565 .
C8 P2 C9 C10 125.9(15) . .
C11 P2 C9 C10 17.2(16) . .
Pd1 P2 C9 C10 -106.9(14) . .
C8 P2 C9 O2 -47.8(13) . .
C11 P2 C9 O2 -156.5(12) . .
Pd1 P2 C9 O2 79.4(12) . .
O2 C9 C10 C10 2.4(13) . 4_565
P2 C9 C10 C10 -171.8(10) . 4_565
C8 P2 C11 C12 -35.1(10) . .
C9 P2 C11 C12 68.3(9) . .
Pd1 P2 C11 C12 -157.6(7) . .
C8 P2 C11 C16 147.3(8) . .
C9 P2 C11 C16 -109.3(8) . .
Pd1 P2 C11 C16 24.8(8) . .
C16 C11 C12 C13 0.0 . .
P2 C11 C12 C13 -177.6(10) . .
C11 C12 C13 C14 0.0 . .
C12 C13 C14 C15 0.0 . .
C13 C14 C15 C16 0.0 . .
C14 C15 C16 C11 0.0 . .
C12 C11 C16 C15 0.0 . .
P2 C11 C16 C15 177.6(10) . .
C17 O3 C17 C18 0(2) 4_565 .
C17 O3 C17 P3 -171.3(5) 4_565 .
C25 P3 C17 C18 -128.8(15) . .
C19 P3 C17 C18 -18.2(15) . .
Pd1 P3 C17 C18 103.9(14) . .
C25 P3 C17 O3 40.5(13) . .
C19 P3 C17 O3 151.1(11) . .
Pd1 P3 C17 O3 -86.8(12) . .
O3 C17 C18 C18 0.0(12) . 4_565
P3 C17 C18 C18 170.2(9) . 4_565
C25 P3 C19 C20 -150.5(8) . .
C17 P3 C19 C20 104.3(8) . .
Pd1 P3 C19 C20 -27.2(8) . .
C25 P3 C19 C24 30.5(9) . .
C17 P3 C19 C24 -74.6(8) . .
Pd1 P3 C19 C24 153.9(6) . .
C24 C19 C20 C21 0.0 . .
P3 C19 C20 C21 -178.9(9) . .
C19 C20 C21 C22 0.0 . .
C20 C21 C22 C23 0.0 . .
C21 C22 C23 C24 0.0 . .
C22 C23 C24 C19 0.0 . .
C20 C19 C24 C23 0.0 . .
P3 C19 C24 C23 178.9(9) . .
C28 O4 C25 C26 -2.8(18) . .
C28 O4 C25 P3 -178.6(11) . .
C17 P3 C25 C26 -141.1(18) . .
C19 P3 C25 C26 114.0(18) . .
Pd1 P3 C25 C26 -7(2) . .
C17 P3 C25 O4 33.2(13) . .
C19 P3 C25 O4 -71.6(13) . .
Pd1 P3 C25 O4 167.2(10) . .
O4 C25 C26 C27 3(2) . .
P3 C25 C26 C27 177.8(15) . .
C25 C26 C27 C28 -2(2) . .
C26 C27 C28 O4 0(2) . .
C26 C27 C28 P4 -168.1(15) . .
C25 O4 C28 C27 1.5(19) . .
C25 O4 C28 P4 171.3(12) . .
C29 P4 C28 C27 -146.7(18) . .
C28 P4 C28 C27 108.3(17) 4_565 .
C29 P4 C28 O4 45.8(15) . .
C28 P4 C28 O4 -59.2(17) 4_565 .
C28 P4 C29 C30 -145.9(16) . 4_565
C28 P4 C29 C30 -46.6(18) 4_565 4_565
C28 P4 C29 C30 46.6(18) . .
C28 P4 C29 C30 145.9(16) 4_565 .
C30 C29 C30 C31 3(3) 4_565 .
P4 C29 C30 C31 170.9(16) . .
C29 C30 C31 C32 -2(4) . .
C30 C31 C32 C31 0(5) . 4_565
